data_4347908
loop_
_publ_author_name
'Wang, Xi'
'Chen, Min'
'Du, Miao'

_publ_section_title
;
 A Clear Insight into the Distinguishing CO2 Capture by Two Isostructural
 Dy(III)-Carboxylate Coordination Frameworks.
;
_journal_issue 13
_journal_name_full 'Inorganic chemistry'
_journal_page_first 6352
_journal_page_last 6354
_journal_paper_doi 10.1021/acs.inorgchem.6b00760
_journal_volume 55
_journal_year 2016
_chemical_formula_sum 'C73 H41 Dy2 O18'
_chemical_formula_weight 1531.06
_space_group_IT_number 204
_space_group_name_Hall '-I 2 2 3'
_space_group_name_H-M_alt 'I m -3'
_symmetry_cell_setting cubic
_symmetry_space_group_name_H-M 'I m -3'
_atom_sites_solution_hydrogens geom
_atom_sites_solution_primary direct
_atom_sites_solution_secondary difmap
_audit_creation_method SHELXL-97
_cell_angle_alpha 90.00
_cell_angle_beta 90.00
_cell_angle_gamma 90.00
_cell_formula_units_Z 6
_cell_length_a 26.97190(10)
_cell_length_b 26.97190(10)
_cell_length_c 26.97190(10)
_cell_measurement_reflns_used 3290
_cell_measurement_temperature 294(2)
_cell_measurement_theta_max 70.7020
_cell_measurement_theta_min 4.6340
_cell_volume 19621.61(13)
_computing_cell_refinement
;
CrysAlisPro, Agilent Technologies,
Version 1.171.36.32 (release 02-08-2013 CrysAlis171 .NET)
(compiled Aug 2 2013,16:46:58)
;
_computing_data_collection
;
CrysAlisPro, Agilent Technologies,
Version 1.171.36.32 (release 02-08-2013 CrysAlis171 .NET)
(compiled Aug 2 2013,16:46:58)
;
_computing_data_reduction
;
CrysAlisPro, Agilent Technologies,
Version 1.171.36.32 (release 02-08-2013 CrysAlis171 .NET)
(compiled Aug 2 2013,16:46:58)
;
_computing_structure_refinement 'SHELXL-97 (Sheldrick, 1997)'
_computing_structure_solution 'SHELXS-97 (Sheldrick, 1990)'
_diffrn_ambient_temperature 294(2)
_diffrn_measured_fraction_theta_full 0.996
_diffrn_measured_fraction_theta_max 0.997
_diffrn_measurement_device_type 'Xcalibur, Eos, Gemini'
_diffrn_measurement_method '\w scans'
_diffrn_radiation_monochromator graphite
_diffrn_radiation_source 'Enhance (Cu) X-ray Source'
_diffrn_radiation_type CuK\a
_diffrn_radiation_wavelength 1.54178
_diffrn_reflns_av_R_equivalents 0.0267
_diffrn_reflns_av_sigmaI/netI 0.0290
_diffrn_reflns_limit_h_max 24
_diffrn_reflns_limit_h_min -22
_diffrn_reflns_limit_k_max 32
_diffrn_reflns_limit_k_min -13
_diffrn_reflns_limit_l_max 23
_diffrn_reflns_limit_l_min -30
_diffrn_reflns_number 7536
_diffrn_reflns_theta_full 67.05
_diffrn_reflns_theta_max 67.05
_diffrn_reflns_theta_min 4.01
_exptl_absorpt_coefficient_mu 6.344
_exptl_absorpt_correction_T_max 0.4704
_exptl_absorpt_correction_T_min 0.3358
_exptl_absorpt_correction_type multi-scan
_exptl_absorpt_process_details
;
CrysAlisPro, Agilent Technologies,
Version 1.171.36.32 (release 02-08-2013 CrysAlis171 .NET)
(compiled Aug 2 2013,16:46:58)
Empirical absorption correction using spherical harmonics,
implemented in SCALE3 ABSPACK scaling algorithm.
;
_exptl_crystal_colour Colorless
_exptl_crystal_density_diffrn 0.777
_exptl_crystal_density_meas ?
_exptl_crystal_density_method 'not measured'
_exptl_crystal_description Block
_exptl_crystal_F_000 4530
_exptl_crystal_size_max 0.22
_exptl_crystal_size_mid 0.14
_exptl_crystal_size_min 0.14
_refine_diff_density_max 0.650
_refine_diff_density_min -0.381
_refine_diff_density_rms 0.126
_refine_ls_extinction_method none
_refine_ls_goodness_of_fit_ref 1.049
_refine_ls_hydrogen_treatment constr
_refine_ls_matrix_type full
_refine_ls_number_parameters 121
_refine_ls_number_reflns 3123
_refine_ls_number_restraints 74
_refine_ls_restrained_S_all 1.049
_refine_ls_R_factor_all 0.0702
_refine_ls_R_factor_gt 0.0605
_refine_ls_shift/su_max 0.000
_refine_ls_shift/su_mean 0.000
_refine_ls_structure_factor_coef Fsqd
_refine_ls_weighting_details 'calc w=1/[\s^2^(Fo^2^)+(0.1451P)^2^+19.5325P] where P=(Fo^2^+2Fc^2^)/3'
_refine_ls_weighting_scheme calc
_refine_ls_wR_factor_gt 0.1954
_refine_ls_wR_factor_ref 0.2050
_reflns_number_gt 2478
_reflns_number_total 3123
_reflns_threshold_expression >2sigma(I)
_cod_data_source_file ic6b00760_si_002.cif
_cod_data_source_block 476-MOF
_cod_depositor_comments
;
The following automatic conversions were performed:

data item '_exptl_absorpt_correction_type' value 'Multi-scan' was
changed to 'multi-scan' in accordance with the
/home/saulius/struct/COD-crude-data/automatic-downloads/DataCite-retrospective/ACS/depositions/lib/dictionaries/cif_core.dic
dictionary named 'cif_core.dic' version 2.4.2 last updated on
2011-04-26.

data item '_refine_ls_hydrogen_treatment' value 'Constr' was changed
to 'constr' in accordance with the
/home/saulius/struct/COD-crude-data/automatic-downloads/DataCite-retrospective/ACS/depositions/lib/dictionaries/cif_core.dic
dictionary named 'cif_core.dic' version 2.4.2 last updated on
2011-04-26.

data item '_symmetry_cell_setting' value 'Cubic' was changed to
'cubic' in accordance with the
/home/saulius/struct/COD-crude-data/automatic-downloads/DataCite-retrospective/ACS/depositions/lib/dictionaries/cif_core.dic
dictionary named 'cif_core.dic' version 2.4.2 last updated on
2011-04-26.

data item '_exptl_crystal_density_meas' value 'None' was changed to
'?' -- the value is perceived as not measured.

Automatic conversion script
Id: cif_fix_values 6909 2019-04-08 15:41:33Z antanas 
;
_cod_original_sg_symbol_H-M Im-3
_cod_database_code 4347908

loop_
_symmetry_equiv_pos_as_xyz
'x, y, z'
'-x, -y, z'
'-x, y, -z'
'x, -y, -z'
'z, x, y'
'z, -x, -y'
'-z, -x, y'
'-z, x, -y'
'y, z, x'
'-y, z, -x'
'y, -z, -x'
'-y, -z, x'
'x+1/2, y+1/2, z+1/2'
'-x+1/2, -y+1/2, z+1/2'
'-x+1/2, y+1/2, -z+1/2'
'x+1/2, -y+1/2, -z+1/2'
'z+1/2, x+1/2, y+1/2'
'z+1/2, -x+1/2, -y+1/2'
'-z+1/2, -x+1/2, y+1/2'
'-z+1/2, x+1/2, -y+1/2'
'y+1/2, z+1/2, x+1/2'
'-y+1/2, z+1/2, -x+1/2'
'y+1/2, -z+1/2, -x+1/2'
'-y+1/2, -z+1/2, x+1/2'
'-x, -y, -z'
'x, y, -z'
'x, -y, z'
'-x, y, z'
'-z, -x, -y'
'-z, x, y'
'z, x, -y'
'z, -x, y'
'-y, -z, -x'
'y, -z, x'
'-y, z, x'
'y, z, -x'
'-x+1/2, -y+1/2, -z+1/2'
'x+1/2, y+1/2, -z+1/2'
'x+1/2, -y+1/2, z+1/2'
'-x+1/2, y+1/2, z+1/2'
'-z+1/2, -x+1/2, -y+1/2'
'-z+1/2, x+1/2, y+1/2'
'z+1/2, x+1/2, -y+1/2'
'z+1/2, -x+1/2, y+1/2'
'-y+1/2, -z+1/2, -x+1/2'
'y+1/2, -z+1/2, x+1/2'
'-y+1/2, z+1/2, x+1/2'
'y+1/2, z+1/2, -x+1/2'

loop_
_atom_site_label
_atom_site_type_symbol
_atom_site_fract_x
_atom_site_fract_y
_atom_site_fract_z
_atom_site_U_iso_or_equiv
_atom_site_adp_type
_atom_site_occupancy
_atom_site_symmetry_multiplicity
_atom_site_calc_flag
_atom_site_refinement_flags
Dy1 Dy 0.0000 0.5000 0.374373(19) 0.0419(3) Uani 1 4 d S
O1 O 0.06208(17) 0.43886(19) 0.39445(15) 0.0852(15) Uani 1 1 d .
O2 O 0.0643(3) 0.4678(3) 0.3198(3) 0.0588(18) Uani 0.50 1 d P
O2' O 0.0349(3) 0.4312(3) 0.3230(3) 0.071(2) Uani 0.50 1 d P
O3 O 0.0000 0.5000 0.4597(3) 0.067(2) Uani 1 4 d S
C1 C 0.2756(3) 0.3302(3) 0.2607(3) 0.089(2) Uani 1 1 d U
H1 H 0.2664 0.3573 0.2415 0.107 Uiso 1 1 calc R
C2 C 0.2477(3) 0.3174(2) 0.3022(2) 0.0813(18) Uani 1 1 d U
C3 C 0.2016(3) 0.3450(3) 0.3147(3) 0.0860(17) Uani 1 1 d U
C4 C 0.1876(2) 0.3519(3) 0.3645(2) 0.0797(17) Uani 1 1 d U
H4 H 0.2069 0.3382 0.3896 0.096 Uiso 1 1 calc R
C5 C 0.1464(2) 0.3783(3) 0.3764(2) 0.0752(16) Uani 1 1 d U
H5 H 0.1374 0.3821 0.4095 0.090 Uiso 1 1 calc R
C6 C 0.1177(2) 0.3997(3) 0.3395(2) 0.0774(16) Uani 1 1 d U
C7 C 0.1305(3) 0.3925(3) 0.2914(3) 0.099(2) Uani 1 1 d U
H7 H 0.1108 0.4060 0.2665 0.119 Uiso 1 1 calc R
C8 C 0.1720(3) 0.3656(3) 0.2786(3) 0.097(2) Uani 1 1 d U
H8 H 0.1801 0.3613 0.2454 0.116 Uiso 1 1 calc R
C9 C 0.0736(2) 0.4319(2) 0.3534(2) 0.0720(16) Uani 1 1 d U
C10 C -0.0124(5) 0.5000 0.5000 0.054(5) Uani 0.50 4 d SP
H10 H -0.0424 0.5000 0.5000 0.065 Uiso 0.50 4 d SPR

loop_
_atom_site_aniso_label
_atom_site_aniso_U_11
_atom_site_aniso_U_22
_atom_site_aniso_U_33
_atom_site_aniso_U_23
_atom_site_aniso_U_13
_atom_site_aniso_U_12
Dy1 0.0360(3) 0.0473(4) 0.0422(3) 0.000 0.000 0.000
O1 0.085(3) 0.115(4) 0.056(2) 0.014(2) 0.020(2) 0.054(3)
O2 0.053(4) 0.070(5) 0.054(4) 0.016(3) 0.012(3) 0.019(3)
O2' 0.059(4) 0.072(5) 0.082(5) -0.002(4) 0.008(4) 0.013(4)
O3 0.073(5) 0.089(6) 0.038(4) 0.000 0.000 0.000
C1 0.094(4) 0.082(4) 0.090(4) 0.045(3) 0.043(3) 0.045(3)
C2 0.086(4) 0.081(3) 0.077(3) 0.034(3) 0.038(3) 0.043(3)
C3 0.090(4) 0.095(4) 0.073(3) 0.030(3) 0.031(3) 0.044(3)
C4 0.078(3) 0.099(4) 0.063(3) 0.024(3) 0.021(3) 0.040(3)
C5 0.073(3) 0.093(4) 0.060(3) 0.018(3) 0.019(3) 0.039(3)
C6 0.086(3) 0.085(3) 0.062(3) 0.010(3) 0.019(3) 0.042(3)
C7 0.117(4) 0.118(5) 0.063(3) 0.013(3) 0.019(3) 0.071(4)
C8 0.110(4) 0.115(4) 0.064(3) 0.024(3) 0.029(3) 0.067(4)
C9 0.061(3) 0.083(4) 0.072(4) 0.004(3) 0.007(3) 0.036(3)
C10 0.010(10) 0.090(15) 0.062(13) 0.000 0.000 0.000

loop_
_atom_type_symbol
_atom_type_description
_atom_type_scat_dispersion_real
_atom_type_scat_dispersion_imag
_atom_type_scat_source
C C 0.0181 0.0091 'International Tables Vol C Tables 4.2.6.8 and 6.1.1.4'
H H 0.0000 0.0000 'International Tables Vol C Tables 4.2.6.8 and 6.1.1.4'
O O 0.0492 0.0322 'International Tables Vol C Tables 4.2.6.8 and 6.1.1.4'
Dy Dy -9.8046 9.8477 'International Tables Vol C Tables 4.2.6.8 and 6.1.1.4'

loop_
_geom_angle_atom_site_label_1
_geom_angle_atom_site_label_2
_geom_angle_atom_site_label_3
_geom_angle
_geom_angle_site_symmetry_1
_geom_angle_site_symmetry_3
O3 Dy1 O1 77.03(10) . 27_565
O3 Dy1 O1 77.03(10) . 2_565
O1 Dy1 O1 87.9(3) 27_565 2_565
O3 Dy1 O1 77.03(10) . .
O1 Dy1 O1 86.3(3) 27_565 .
O1 Dy1 O1 154.1(2) 2_565 .
O3 Dy1 O1 77.03(10) . 28
O1 Dy1 O1 154.1(2) 27_565 28
O1 Dy1 O1 86.3(3) 2_565 28
O1 Dy1 O1 87.9(3) . 28
O3 Dy1 O2 127.22(16) . 27_565
O1 Dy1 O2 52.97(18) 27_565 27_565
O1 Dy1 O2 112.7(2) 2_565 27_565
O1 Dy1 O2 83.4(2) . 27_565
O1 Dy1 O2 150.9(2) 28 27_565
O3 Dy1 O2 127.22(16) . .
O1 Dy1 O2 83.4(2) 27_565 .
O1 Dy1 O2 150.9(2) 2_565 .
O1 Dy1 O2 52.97(18) . .
O1 Dy1 O2 112.7(2) 28 .
O2 Dy1 O2 41.7(4) 27_565 .
O3 Dy1 O2 127.22(16) . 2_565
O1 Dy1 O2 112.7(2) 27_565 2_565
O1 Dy1 O2 52.97(18) 2_565 2_565
O1 Dy1 O2 150.9(2) . 2_565
O1 Dy1 O2 83.4(2) 28 2_565
O2 Dy1 O2 90.8(4) 27_565 2_565
O2 Dy1 O2 105.6(3) . 2_565
O3 Dy1 O2 127.22(16) . 28
O1 Dy1 O2 150.9(2) 27_565 28
O1 Dy1 O2 83.4(2) 2_565 28
O1 Dy1 O2 112.7(2) . 28
O1 Dy1 O2 52.97(18) 28 28
O2 Dy1 O2 105.6(3) 27_565 28
O2 Dy1 O2 90.8(4) . 28
O2 Dy1 O2 41.7(4) 2_565 28
O3 Dy1 O2' 123.7(2) . 27_565
O1 Dy1 O2' 49.9(2) 27_565 27_565
O1 Dy1 O2' 83.0(2) 2_565 27_565
O1 Dy1 O2' 111.8(2) . 27_565
O1 Dy1 O2' 153.3(2) 28 27_565
O2 Dy1 O2' 29.8(3) 27_565 27_565
O2 Dy1 O2' 70.2(3) . 27_565
O2 Dy1 O2' 70.6(3) 2_565 27_565
O2 Dy1 O2' 101.4(3) 28 27_565
O3 Dy1 O2' 123.7(2) . 2_565
O1 Dy1 O2' 83.0(2) 27_565 2_565
O1 Dy1 O2' 49.9(2) 2_565 2_565
O1 Dy1 O2' 153.3(2) . 2_565
O1 Dy1 O2' 111.8(2) 28 2_565
O2 Dy1 O2' 70.6(3) 27_565 2_565
O2 Dy1 O2' 101.4(3) . 2_565
O2 Dy1 O2' 29.8(3) 2_565 2_565
O2 Dy1 O2' 70.2(3) 28 2_565
O2' Dy1 O2' 44.2(4) 27_565 2_565
O3 Dy1 O2' 123.7(2) . .
O1 Dy1 O2' 111.8(2) 27_565 .
O1 Dy1 O2' 153.3(2) 2_565 .
O1 Dy1 O2' 49.9(2) . .
O1 Dy1 O2' 83.0(2) 28 .
O2 Dy1 O2' 70.2(3) 27_565 .
O2 Dy1 O2' 29.8(3) . .
O2 Dy1 O2' 101.4(3) 2_565 .
O2 Dy1 O2' 70.6(3) 28 .
O2' Dy1 O2' 95.9(4) 27_565 .
O2' Dy1 O2' 112.7(4) 2_565 .
C9 O1 Dy1 94.7(4) . .
O2' O2 C9 60.9(6) . .
O2' O2 O2 141.1(4) . 27_565
C9 O2 O2 135.8(5) . 27_565
O2' O2 Dy1 78.0(4) . .
C9 O2 Dy1 89.0(4) . .
O2 O2 Dy1 69.12(19) 27_565 .
O2 O2' C9 62.5(6) . .
O2 O2' Dy1 72.2(5) . .
C9 O2' Dy1 86.7(5) . .
C10 O3 Dy1 162.9(7) 25_566 .
C10 O3 Dy1 162.9(7) . .
C2 C1 C2 120.2(6) . 9
C2 C1 H1 119.9 . .
C2 C1 H1 119.9 9 .
C1 C2 C1 119.8(6) . 5
C1 C2 C3 120.7(5) . .
C1 C2 C3 119.3(5) 5 .
C8 C3 C4 117.7(5) . .
C8 C3 C2 121.9(6) . .
C4 C3 C2 120.4(6) . .
C5 C4 C3 121.0(6) . .
C5 C4 H4 119.5 . .
C3 C4 H4 119.5 . .
C4 C5 C6 120.3(6) . .
C4 C5 H5 119.9 . .
C6 C5 H5 119.9 . .
C7 C6 C5 119.0(5) . .
C7 C6 C9 121.1(6) . .
C5 C6 C9 119.9(5) . .
C6 C7 C8 121.4(7) . .
C6 C7 H7 119.3 . .
C8 C7 H7 119.3 . .
C3 C8 C7 120.5(6) . .
C3 C8 H8 119.7 . .
C7 C8 H8 119.7 . .
O1 C9 O2' 112.2(6) . .
O1 C9 O2 118.2(6) . .
O2' C9 O2 56.6(5) . .
O1 C9 C6 122.3(6) . .
O2' C9 C6 117.1(6) . .
O2 C9 C6 113.1(6) . .
O1 C9 Dy1 60.5(3) . .
O2' C9 Dy1 64.6(4) . .
O2 C9 Dy1 61.7(3) . .
C6 C9 Dy1 173.2(5) . .
C10 C10 O3 72.9(7) 25_566 .
C10 C10 O3 72.9(7) 25_566 25_566
O3 C10 O3 145.8(13) . 25_566
C10 C10 H10 180.0 25_566 .
O3 C10 H10 107.1 . .
O3 C10 H10 107.1 25_566 .

loop_
_geom_bond_atom_site_label_1
_geom_bond_atom_site_label_2
_geom_bond_distance
_geom_bond_site_symmetry_2
Dy1 O3 2.301(7) .
Dy1 O1 2.412(4) 27_565
Dy1 O1 2.412(4) 2_565
Dy1 O1 2.412(4) .
Dy1 O1 2.412(4) 28
Dy1 O2 2.434(7) 27_565
Dy1 O2 2.434(7) .
Dy1 O2 2.434(7) 2_565
Dy1 O2 2.434(7) 28
Dy1 O2' 2.500(8) 27_565
Dy1 O2' 2.500(8) 2_565
Dy1 O2' 2.500(8) .
O1 C9 1.166(7) .
O2 O2' 1.270(11) .
O2 C9 1.350(9) .
O2 O2 1.734(16) 27_565
O2' C9 1.329(10) .
O3 C10 1.138(7) 25_566
O3 C10 1.138(7) .
C1 C2 1.392(8) .
C1 C2 1.402(8) 9
C1 H1 0.9300 .
C2 C1 1.402(8) 5
C2 C3 1.486(8) .
C3 C8 1.376(9) .
C3 C4 1.408(8) .
C4 C5 1.360(8) .
C4 H4 0.9300 .
C5 C6 1.386(8) .
C5 H5 0.9300 .
C6 C7 1.356(9) .
C6 C9 1.520(7) .
C7 C8 1.379(8) .
C7 H7 0.9300 .
C8 H8 0.9300 .
C10 C10 0.67(3) 25_566
C10 O3 1.138(7) 25_566
C10 H10 0.8092 .

loop_
_geom_torsion_atom_site_label_1
_geom_torsion_atom_site_label_2
_geom_torsion_atom_site_label_3
_geom_torsion_atom_site_label_4
_geom_torsion
_geom_torsion_site_symmetry_1
_geom_torsion_site_symmetry_4
O3 Dy1 O1 C9 -175.8(5) . .
O1 Dy1 O1 C9 -98.2(5) 27_565 .
O1 Dy1 O1 C9 -175.8(5) 2_565 .
O1 Dy1 O1 C9 107.1(5) 28 .
O2 Dy1 O1 C9 -45.1(5) 27_565 .
O2 Dy1 O1 C9 -13.7(5) . .
O2 Dy1 O1 C9 34.6(7) 2_565 .
O2 Dy1 O1 C9 59.0(5) 28 .
O2' Dy1 O1 C9 -54.4(5) 27_565 .
O2' Dy1 O1 C9 -31.9(8) 2_565 .
O2' Dy1 O1 C9 24.5(5) . .
O3 Dy1 O2 O2' 94.3(5) . .
O1 Dy1 O2 O2' 162.5(5) 27_565 .
O1 Dy1 O2 O2' -124.0(6) 2_565 .
O1 Dy1 O2 O2' 72.1(5) . .
O1 Dy1 O2 O2' 3.5(5) 28 .
O2 Dy1 O2 O2' -158.9(4) 27_565 .
O2 Dy1 O2 O2' -85.7(5) 2_565 .
O2 Dy1 O2 O2' -46.1(5) 28 .
O2' Dy1 O2 O2' -147.9(7) 27_565 .
O2' Dy1 O2 O2' -116.1(5) 2_565 .
O3 Dy1 O2 C9 33.9(6) . .
O1 Dy1 O2 C9 102.1(5) 27_565 .
O1 Dy1 O2 C9 175.7(4) 2_565 .
O1 Dy1 O2 C9 11.8(4) . .
O1 Dy1 O2 C9 -56.8(5) 28 .
O2 Dy1 O2 C9 140.7(4) 27_565 .
O2 Dy1 O2 C9 -146.1(6) 2_565 .
O2 Dy1 O2 C9 -106.5(5) 28 .
O2' Dy1 O2 C9 151.7(6) 27_565 .
O2' Dy1 O2 C9 -176.5(5) 2_565 .
O2' Dy1 O2 C9 -60.4(6) . .
O3 Dy1 O2 O2 -106.84(19) . 27_565
O1 Dy1 O2 O2 -38.66(15) 27_565 27_565
O1 Dy1 O2 O2 34.9(4) 2_565 27_565
O1 Dy1 O2 O2 -129.0(2) . 27_565
O1 Dy1 O2 O2 162.43(18) 28 27_565
O2 Dy1 O2 O2 73.16(19) 2_565 27_565
O2 Dy1 O2 O2 112.76(19) 28 27_565
O2' Dy1 O2 O2 11.0(2) 27_565 27_565
O2' Dy1 O2 O2 42.8(2) 2_565 27_565
O2' Dy1 O2 O2 158.9(4) . 27_565
O2 O2 O2' C9 -128.1(7) 27_565 .
Dy1 O2 O2' C9 -95.7(4) . .
C9 O2 O2' Dy1 95.7(4) . .
O2 O2 O2' Dy1 -32.4(6) 27_565 .
O3 Dy1 O2' O2 -107.4(5) . .
O1 Dy1 O2' O2 -18.8(5) 27_565 .
O1 Dy1 O2' O2 116.2(6) 2_565 .
O1 Dy1 O2' O2 -83.5(5) . .
O1 Dy1 O2' O2 -176.7(5) 28 .
O2 Dy1 O2' O2 14.8(3) 27_565 .
O2 Dy1 O2' O2 101.5(5) 2_565 .
O2 Dy1 O2' O2 130.2(6) 28 .
O2' Dy1 O2' O2 30.2(6) 27_565 .
O2' Dy1 O2' O2 72.6(5) 2_565 .
O3 Dy1 O2' C9 -45.2(6) . .
O1 Dy1 O2' C9 43.4(5) 27_565 .
O1 Dy1 O2' C9 178.4(4) 2_565 .
O1 Dy1 O2' C9 -21.3(4) . .
O1 Dy1 O2' C9 -114.5(5) 28 .
O2 Dy1 O2' C9 77.0(5) 27_565 .
O2 Dy1 O2' C9 62.2(5) . .
O2 Dy1 O2' C9 163.7(5) 2_565 .
O2 Dy1 O2' C9 -167.7(6) 28 .
O2' Dy1 O2' C9 92.3(5) 27_565 .
O2' Dy1 O2' C9 134.8(6) 2_565 .
O1 Dy1 O3 C10 -44.57(14) 27_565 25_566
O1 Dy1 O3 C10 -135.43(14) 2_565 25_566
O1 Dy1 O3 C10 44.57(14) . 25_566
O1 Dy1 O3 C10 135.43(14) 28 25_566
O2 Dy1 O3 C10 -26.6(2) 27_565 25_566
O2 Dy1 O3 C10 26.6(2) . 25_566
O2 Dy1 O3 C10 -153.4(2) 2_565 25_566
O2 Dy1 O3 C10 153.4(2) 28 25_566
O2' Dy1 O3 C10 -63.1(2) 27_565 25_566
O2' Dy1 O3 C10 -116.9(2) 2_565 25_566
O2' Dy1 O3 C10 63.1(2) . 25_566
O1 Dy1 O3 C10 135.43(14) 27_565 .
O1 Dy1 O3 C10 44.57(14) 2_565 .
O1 Dy1 O3 C10 -135.43(14) . .
O1 Dy1 O3 C10 -44.57(14) 28 .
O2 Dy1 O3 C10 153.4(2) 27_565 .
O2 Dy1 O3 C10 -153.4(2) . .
O2 Dy1 O3 C10 26.6(2) 2_565 .
O2 Dy1 O3 C10 -26.6(2) 28 .
O2' Dy1 O3 C10 116.9(2) 27_565 .
O2' Dy1 O3 C10 63.1(2) 2_565 .
O2' Dy1 O3 C10 -116.9(2) . .
C2 C1 C2 C1 -2.1(17) 9 5
C2 C1 C2 C3 -176.4(6) 9 .
C1 C2 C3 C8 31.3(14) . .
C1 C2 C3 C8 -143.1(8) 5 .
C1 C2 C3 C4 -146.9(8) . .
C1 C2 C3 C4 38.7(13) 5 .
C8 C3 C4 C5 -0.3(13) . .
C2 C3 C4 C5 177.9(7) . .
C3 C4 C5 C6 -1.1(12) . .
C4 C5 C6 C7 2.1(12) . .
C4 C5 C6 C9 -176.0(7) . .
C5 C6 C7 C8 -1.8(14) . .
C9 C6 C7 C8 176.3(8) . .
C4 C3 C8 C7 0.7(14) . .
C2 C3 C8 C7 -177.5(8) . .
C6 C7 C8 C3 0.3(15) . .
Dy1 O1 C9 O2' -40.1(7) . .
Dy1 O1 C9 O2 22.8(7) . .
Dy1 O1 C9 C6 172.7(6) . .
O2 O2' C9 O1 110.0(7) . .
Dy1 O2' C9 O1 38.4(7) . .
Dy1 O2' C9 O2 -71.6(4) . .
O2 O2' C9 C6 -101.0(7) . .
Dy1 O2' C9 C6 -172.6(5) . .
O2 O2' C9 Dy1 71.6(4) . .
O2' O2 C9 O1 -99.2(8) . .
O2 O2 C9 O1 35.6(10) 27_565 .
Dy1 O2 C9 O1 -22.5(7) . .
O2 O2 C9 O2' 134.8(6) 27_565 .
Dy1 O2 C9 O2' 76.8(5) . .
O2' O2 C9 C6 108.1(7) . .
O2 O2 C9 C6 -117.0(5) 27_565 .
Dy1 O2 C9 C6 -175.1(5) . .
O2' O2 C9 Dy1 -76.8(5) . .
O2 O2 C9 Dy1 58.1(4) 27_565 .
C7 C6 C9 O1 -179.6(9) . .
C5 C6 C9 O1 -1.6(12) . .
C7 C6 C9 O2' 34.7(12) . .
C5 C6 C9 O2' -147.2(8) . .
C7 C6 C9 O2 -28.3(11) . .
C5 C6 C9 O2 149.8(8) . .
O3 Dy1 C9 O1 4.2(5) . .
O1 Dy1 C9 O1 81.0(5) 27_565 .
O1 Dy1 C9 O1 -73.6(5) 28 .
O2 Dy1 C9 O1 129.9(5) 27_565 .
O2 Dy1 C9 O1 157.2(8) . .
O2 Dy1 C9 O1 -159.3(5) 2_565 .
O2 Dy1 C9 O1 -126.9(5) 28 .
O2' Dy1 C9 O1 130.6(5) 27_565 .
O2' Dy1 C9 O1 161.8(5) 2_565 .
O2' Dy1 C9 O1 -138.6(8) . .
O3 Dy1 C9 O2' 142.9(5) . .
O1 Dy1 C9 O2' -140.4(5) 27_565 .
O1 Dy1 C9 O2' 138.6(8) . .
O1 Dy1 C9 O2' 65.1(5) 28 .
O2 Dy1 C9 O2' -91.5(5) 27_565 .
O2 Dy1 C9 O2' -64.1(6) . .
O2 Dy1 C9 O2' -20.6(7) 2_565 .
O2 Dy1 C9 O2' 11.8(6) 28 .
O2' Dy1 C9 O2' -90.8(6) 27_565 .
O2' Dy1 C9 O2' -59.6(8) 2_565 .
O3 Dy1 C9 O2 -153.0(5) . .
O1 Dy1 C9 O2 -76.3(5) 27_565 .
O1 Dy1 C9 O2 -157.2(8) . .
O1 Dy1 C9 O2 129.2(5) 28 .
O2 Dy1 C9 O2 -27.4(4) 27_565 .
O2 Dy1 C9 O2 43.5(8) 2_565 .
O2 Dy1 C9 O2 75.9(5) 28 .
O2' Dy1 C9 O2 -26.7(6) 27_565 .
O2' Dy1 C9 O2 4.6(7) 2_565 .
O2' Dy1 C9 O2 64.1(6) . .
Dy1 O3 C10 C10 180.000(6) . 25_566
C10 O3 C10 O3 0.000(2) 25_566 25_566
Dy1 O3 C10 O3 180.000(2) . 25_566

loop_
_platon_squeeze_void_nr
_platon_squeeze_void_average_x
_platon_squeeze_void_average_y
_platon_squeeze_void_average_z
_platon_squeeze_void_volume
_platon_squeeze_void_count_electrons
_platon_squeeze_void_content
1 -0.024 -0.055 -0.033 12457 3090 ' '
